data_7205598
loop_
_publ_author_name
'Zhu, Qin-Yu'
'Yu, Lei'
'Qin, Yu-Rong'
'Huo, Li-Bin'
'Shao, Ming-Yan'
'Dai, Jie'

_publ_section_title
;
 Anion-dependent crystallization of zinc complexes with the ligand
 4&#x2032;,5&#x2032;-diaza-9&#x2032;-(4,5-disubstituted-1,3-dithiol-2-ylidene)
 fluorene: Structures and spectroscopic properties
;
_journal_issue 7
_journal_name_full CrystEngComm
_journal_page_first 2521
_journal_paper_doi 10.1039/c0ce00424c
_journal_volume 13
_journal_year 2011
_chemical_formula_sum 'C55.5 H54 Cl6 N6 O1.5 S12 Zn3'
_chemical_formula_weight 1622.66
_chemical_name_systematic
;
?
;
_space_group_IT_number 13
_symmetry_cell_setting monoclinic
_symmetry_Int_Tables_number 13
_symmetry_space_group_name_Hall '-P 2yc'
_symmetry_space_group_name_H-M 'P 1 2/c 1'
_atom_sites_solution_hydrogens geom
_atom_sites_solution_primary direct
_atom_sites_solution_secondary difmap
_audit_creation_method SHELXL-97
_cell_angle_alpha 90.00
_cell_angle_beta 94.519(3)
_cell_angle_gamma 90.00
_cell_formula_units_Z 4
_cell_length_a 25.617(5)
_cell_length_b 11.331(2)
_cell_length_c 24.005(5)
_cell_measurement_reflns_used 22104
_cell_measurement_temperature 223(2)
_cell_measurement_theta_max 27.5
_cell_measurement_theta_min 3.0
_cell_volume 6946(2)
_computing_structure_refinement 'SHELXL-97 (Sheldrick, 1997)'
_computing_structure_solution 'SHELXS-97 (Sheldrick, 1990)'
_diffrn_ambient_temperature 223(2)
_diffrn_detector_area_resol_mean 14.63
_diffrn_measured_fraction_theta_full 0.989
_diffrn_measured_fraction_theta_max 0.989
_diffrn_measurement_device_type 'Rigaku Saturn'
_diffrn_measurement_method \w
_diffrn_radiation_monochromator graphite
_diffrn_radiation_source 'fine-focus sealed tube'
_diffrn_radiation_type MoK\a
_diffrn_radiation_wavelength 0.71075
_diffrn_reflns_av_R_equivalents 0.0384
_diffrn_reflns_av_sigmaI/netI 0.0743
_diffrn_reflns_limit_h_max 31
_diffrn_reflns_limit_h_min -30
_diffrn_reflns_limit_k_max 11
_diffrn_reflns_limit_k_min -13
_diffrn_reflns_limit_l_max 29
_diffrn_reflns_limit_l_min -18
_diffrn_reflns_number 23903
_diffrn_reflns_theta_full 25.50
_diffrn_reflns_theta_max 25.50
_diffrn_reflns_theta_min 3.02
_exptl_absorpt_coefficient_mu 1.664
_exptl_absorpt_correction_T_max 0.7320
_exptl_absorpt_correction_T_min 0.2870
_exptl_absorpt_correction_type multi-scan
_exptl_absorpt_process_details 'Jacobson, R. (1998) Private communication'
_exptl_crystal_colour orange
_exptl_crystal_density_diffrn 1.567
_exptl_crystal_density_method 'not measured'
_exptl_crystal_description prism
_exptl_crystal_F_000 3336
_exptl_crystal_size_max 1.00
_exptl_crystal_size_mid 0.60
_exptl_crystal_size_min 0.20
_refine_diff_density_max 1.947
_refine_diff_density_min -1.447
_refine_diff_density_rms 0.137
_refine_ls_extinction_method none
_refine_ls_goodness_of_fit_ref 1.153
_refine_ls_hydrogen_treatment constr
_refine_ls_matrix_type full
_refine_ls_number_parameters 730
_refine_ls_number_reflns 12780
_refine_ls_number_restraints 19
_refine_ls_restrained_S_all 1.153
_refine_ls_R_factor_all 0.1267
_refine_ls_R_factor_gt 0.1003
_refine_ls_shift/su_max 0.057
_refine_ls_shift/su_mean 0.002
_refine_ls_structure_factor_coef Fsqd
_refine_ls_weighting_details 'calc w=1/[\s^2^(Fo^2^)+(0.1353P)^2^+15.5747P] where P=(Fo^2^+2Fc^2^)/3'
_refine_ls_weighting_scheme calc
_refine_ls_wR_factor_gt 0.2698
_refine_ls_wR_factor_ref 0.2934
_reflns_number_gt 9588
_reflns_number_total 12780
_reflns_threshold_expression >2sigma(I)
_cod_data_source_file c0ce00424c.txt
_cod_data_source_block 5
_cod_original_sg_symbol_H-M 'P 2/c'
_cod_database_code 7205598

loop_
_symmetry_equiv_pos_as_xyz
'x, y, z'
'-x, y, -z+1/2'
'-x, -y, -z'
'x, -y, z-1/2'

loop_
_atom_site_label
_atom_site_type_symbol
_atom_site_fract_x
_atom_site_fract_y
_atom_site_fract_z
_atom_site_U_iso_or_equiv
_atom_site_adp_type
_atom_site_occupancy
_atom_site_symmetry_multiplicity
_atom_site_calc_flag
_atom_site_refinement_flags
_atom_site_disorder_assembly
_atom_site_disorder_group
Zn1 Zn 0.72736(4) 0.21232(8) 0.38831(3) 0.0429(3) Uani 1 1 d . . .
Zn2 Zn 0.52641(4) -0.10341(9) 0.62581(4) 0.0500(3) Uani 1 1 d . . .
Zn3 Zn 0.97031(7) 0.33448(18) 0.06732(8) 0.1155(6) Uani 1 1 d . . .
Cl1 Cl 0.73219(9) 0.01687(17) 0.39649(8) 0.0503(5) Uani 1 1 d . . .
Cl2 Cl 0.46762(12) 0.0380(3) 0.61852(10) 0.0842(9) Uani 1 1 d . . .
Cl3 Cl 0.50287(10) -0.2898(2) 0.62426(11) 0.0709(7) Uani 1 1 d . . .
Cl4 Cl 0.9447(3) 0.3422(7) -0.0282(3) 0.1326(13) Uiso 0.619(6) 1 d P A 1
Cl5 Cl 1.0425(3) 0.2405(8) 0.0865(4) 0.1326(13) Uiso 0.619(6) 1 d P A 1
Cl6 Cl 0.8970(4) 0.2905(8) 0.1062(5) 0.1326(13) Uiso 0.619(6) 1 d P A 1
Cl4' Cl 0.9740(6) 0.2899(12) -0.0221(6) 0.1326(13) Uiso 0.381(6) 1 d P A 2
Cl5' Cl 1.0501(5) 0.3019(12) 0.1161(6) 0.1326(13) Uiso 0.381(6) 1 d P A 2
Cl6' Cl 0.9018(7) 0.3274(13) 0.1141(7) 0.1326(13) Uiso 0.381(6) 1 d P A 2
S1 S 0.64257(9) 0.39367(18) 0.09886(8) 0.0491(5) Uani 1 1 d . . .
S2 S 0.74943(9) 0.31911(19) 0.08496(8) 0.0497(5) Uani 1 1 d . . .
S3 S 0.62086(11) 0.4668(2) -0.02133(9) 0.0638(6) Uani 1 1 d . . .
S4 S 0.74209(11) 0.3721(2) -0.03856(9) 0.0685(7) Uani 1 1 d . . .
S5 S 0.80529(9) 0.4278(2) 0.67321(9) 0.0531(5) Uani 1 1 d . . .
S6 S 0.69873(9) 0.35543(19) 0.68992(8) 0.0498(5) Uani 1 1 d . . .
S7 S 0.83072(13) 0.4826(3) 0.79582(10) 0.0771(8) Uani 1 1 d D . .
S8 S 0.70911(12) 0.4104(2) 0.81300(9) 0.0660(7) Uani 1 1 d D . .
S9 S 0.80015(10) 0.0460(3) 0.59170(14) 0.0773(8) Uani 1 1 d . . .
S10 S 0.79492(10) 0.0874(2) 0.71023(13) 0.0741(8) Uani 1 1 d . . .
S11 S 0.91245(16) 0.1263(5) 0.5920(2) 0.146(2) Uani 1 1 d D . .
S12 S 0.90745(15) 0.1672(4) 0.7260(2) 0.1255(15) Uani 1 1 d D . .
O1 O 0.9781(6) 0.5075(13) 0.0799(6) 0.169(5) Uiso 1 1 d D A .
N1 N 0.6738(3) 0.2891(5) 0.3300(2) 0.0406(14) Uani 1 1 d . . .
N2 N 0.7800(3) 0.2234(5) 0.3156(3) 0.0441(15) Uani 1 1 d . . .
N3 N 0.7748(3) 0.3052(6) 0.4451(3) 0.0442(15) Uani 1 1 d . . .
N4 N 0.6677(3) 0.2353(5) 0.4617(2) 0.0413(14) Uani 1 1 d . . .
N5 N 0.5874(2) -0.0784(5) 0.5729(3) 0.0417(14) Uani 1 1 d . . .
N6 N 0.5838(3) -0.0644(6) 0.6917(3) 0.0480(16) Uani 1 1 d . . .
C1 C 0.6241(3) 0.3235(7) 0.3293(3) 0.0478(19) Uani 1 1 d . . .
H1 H 0.6073 0.3225 0.3627 0.057 Uiso 1 1 calc R . .
C2 C 0.5964(3) 0.3607(8) 0.2805(4) 0.055(2) Uani 1 1 d . . .
H2 H 0.5616 0.3856 0.2823 0.066 Uiso 1 1 calc R . .
C3 C 0.6176(3) 0.3630(7) 0.2297(3) 0.0450(18) Uani 1 1 d . . .
H3 H 0.5980 0.3876 0.1971 0.054 Uiso 1 1 calc R . .
C4 C 0.6701(3) 0.3267(6) 0.2290(3) 0.0397(16) Uani 1 1 d . . .
C5 C 0.6953(3) 0.2926(6) 0.2807(3) 0.0381(16) Uani 1 1 d . . .
C6 C 0.8288(3) 0.1943(7) 0.3012(3) 0.0507(19) Uani 1 1 d . . .
H6 H 0.8539 0.1676 0.3290 0.061 Uiso 1 1 calc R . .
C7 C 0.8421(3) 0.2032(7) 0.2472(3) 0.0490(19) Uani 1 1 d . . .
H7 H 0.8763 0.1829 0.2393 0.059 Uiso 1 1 calc R . .
C8 C 0.8072(3) 0.2408(7) 0.2036(3) 0.0472(18) Uani 1 1 d . . .
H8 H 0.8170 0.2468 0.1668 0.057 Uiso 1 1 calc R . .
C9 C 0.7567(3) 0.2694(6) 0.2172(3) 0.0400(16) Uani 1 1 d . . .
C10 C 0.7467(3) 0.2588(6) 0.2736(3) 0.0374(16) Uani 1 1 d . . .
C11 C 0.7084(3) 0.3138(6) 0.1872(3) 0.0397(16) Uani 1 1 d . . .
C12 C 0.7008(3) 0.3382(6) 0.1308(3) 0.0418(17) Uani 1 1 d . . .
C13 C 0.6633(4) 0.3994(7) 0.0305(3) 0.053(2) Uani 1 1 d . . .
C14 C 0.7124(4) 0.3652(7) 0.0244(3) 0.050(2) Uani 1 1 d . . .
C15 C 0.5650(5) 0.3686(11) -0.0277(6) 0.091(4) Uani 1 1 d . . .
H15A H 0.5759 0.2901 -0.0393 0.109 Uiso 1 1 calc R . .
H15B H 0.5500 0.3612 0.0085 0.109 Uiso 1 1 calc R . .
C16 C 0.5253(5) 0.4173(13) -0.0698(7) 0.112(5) Uani 1 1 d . . .
H16A H 0.5211 0.5012 -0.0633 0.168 Uiso 1 1 calc R . .
H16B H 0.4921 0.3776 -0.0667 0.168 Uiso 1 1 calc R . .
H16C H 0.5368 0.4051 -0.1069 0.168 Uiso 1 1 calc R . .
C17 C 0.7974(5) 0.2674(13) -0.0278(4) 0.094(4) Uani 1 1 d . . .
H17A H 0.8226 0.2954 0.0021 0.113 Uiso 1 1 calc R . .
H17B H 0.7847 0.1894 -0.0174 0.113 Uiso 1 1 calc R . .
C18 C 0.8230(6) 0.2603(15) -0.0826(6) 0.119(5) Uani 1 1 d . . .
H18A H 0.7977 0.2314 -0.1117 0.179 Uiso 1 1 calc R . .
H18B H 0.8526 0.2069 -0.0786 0.179 Uiso 1 1 calc R . .
H18C H 0.8349 0.3382 -0.0927 0.179 Uiso 1 1 calc R . .
C19 C 0.8237(4) 0.3486(9) 0.4445(4) 0.062(2) Uani 1 1 d . . .
H19 H 0.8400 0.3476 0.4108 0.074 Uiso 1 1 calc R . .
C20 C 0.8510(4) 0.3952(10) 0.4922(4) 0.070(3) Uani 1 1 d . . .
H20 H 0.8855 0.4222 0.4904 0.085 Uiso 1 1 calc R . .
C21 C 0.8273(4) 0.4020(9) 0.5427(4) 0.062(2) Uani 1 1 d . . .
H21 H 0.8451 0.4348 0.5748 0.074 Uiso 1 1 calc R . .
C22 C 0.7768(3) 0.3592(7) 0.5441(3) 0.0449(18) Uani 1 1 d . . .
C23 C 0.7525(3) 0.3153(6) 0.4939(3) 0.0412(17) Uani 1 1 d . . .
C24 C 0.6197(3) 0.2084(7) 0.4760(3) 0.0470(18) Uani 1 1 d . . .
H24 H 0.5950 0.1787 0.4484 0.056 Uiso 1 1 calc R . .
C25 C 0.6050(3) 0.2227(7) 0.5299(3) 0.0486(19) Uani 1 1 d . . .
H25 H 0.5709 0.2017 0.5382 0.058 Uiso 1 1 calc R . .
C26 C 0.6402(3) 0.2682(7) 0.5725(3) 0.0495(19) Uani 1 1 d . . .
H26 H 0.6305 0.2778 0.6092 0.059 Uiso 1 1 calc R . .
C27 C 0.6903(3) 0.2986(6) 0.5581(3) 0.0423(17) Uani 1 1 d . . .
C28 C 0.6998(3) 0.2786(6) 0.5015(3) 0.0357(15) Uani 1 1 d . . .
C29 C 0.7382(3) 0.3481(7) 0.5869(3) 0.0439(17) Uani 1 1 d . . .
C30 C 0.7461(3) 0.3729(7) 0.6433(3) 0.0471(19) Uani 1 1 d . . .
C31 C 0.7869(4) 0.4296(7) 0.7424(3) 0.050(2) Uani 1 1 d . . .
C32 C 0.7379(4) 0.3965(7) 0.7498(3) 0.050(2) Uani 1 1 d . . .
C33 C 0.8905(10) 0.494(4) 0.7602(13) 0.111(4) Uiso 0.50 1 d PD . .
C33' C 0.8960(8) 0.422(2) 0.8011(12) 0.111(4) Uiso 0.50 1 d PD . .
C34 C 0.9331(12) 0.539(3) 0.8009(12) 0.111(4) Uiso 0.50 1 d PD . .
C34' C 0.8991(14) 0.506(4) 0.7542(14) 0.111(4) Uiso 0.50 1 d PD . .
C35 C 0.6866(10) 0.2579(16) 0.8235(13) 0.073(3) Uiso 0.50 1 d PD . .
C35' C 0.6760(9) 0.2665(16) 0.8184(13) 0.073(3) Uiso 0.50 1 d PD . .
C36 C 0.6410(9) 0.249(2) 0.8589(9) 0.073(3) Uiso 0.50 1 d PD . .
C36' C 0.6256(9) 0.286(2) 0.8435(10) 0.073(3) Uiso 0.50 1 d PD . .
C37 C 0.5949(3) -0.0834(7) 0.5184(3) 0.0451(18) Uani 1 1 d . . .
H37 H 0.5664 -0.0997 0.4924 0.054 Uiso 1 1 calc R . .
C38 C 0.6445(4) -0.0648(7) 0.4995(3) 0.052(2) Uani 1 1 d . . .
H38 H 0.6487 -0.0715 0.4611 0.062 Uiso 1 1 calc R . .
C39 C 0.6869(3) -0.0372(7) 0.5351(3) 0.049(2) Uani 1 1 d . . .
H39 H 0.7200 -0.0246 0.5216 0.058 Uiso 1 1 calc R . .
C40 C 0.6798(3) -0.0280(6) 0.5925(3) 0.0450(18) Uani 1 1 d . . .
C41 C 0.6289(3) -0.0512(6) 0.6069(3) 0.0414(17) Uani 1 1 d . . .
C42 C 0.5889(4) -0.0527(8) 0.7482(3) 0.053(2) Uani 1 1 d . . .
H42 H 0.5593 -0.0640 0.7683 0.064 Uiso 1 1 calc R . .
C43 C 0.6360(4) -0.0248(7) 0.7769(3) 0.055(2) Uani 1 1 d . . .
H43 H 0.6380 -0.0198 0.8161 0.066 Uiso 1 1 calc R . .
C44 C 0.6808(4) -0.0039(7) 0.7489(3) 0.052(2) Uani 1 1 d . . .
H44 H 0.7129 0.0140 0.7688 0.062 Uiso 1 1 calc R . .
C45 C 0.6768(3) -0.0103(6) 0.6903(3) 0.0451(18) Uani 1 1 d . . .
C46 C 0.6277(3) -0.0431(6) 0.6662(3) 0.0430(17) Uani 1 1 d . . .
C47 C 0.7110(3) 0.0007(6) 0.6449(4) 0.0468(18) Uani 1 1 d . . .
C48 C 0.7624(4) 0.0380(7) 0.6479(4) 0.057(2) Uani 1 1 d . . .
C49 C 0.8580(4) 0.0937(11) 0.6289(7) 0.092(4) Uani 1 1 d . . .
C50 C 0.8562(4) 0.1081(10) 0.6835(6) 0.084(3) Uani 1 1 d . . .
C51 C 0.9097(16) 0.016(3) 0.5356(12) 0.135(4) Uiso 0.50 1 d PD . .
C51' C 0.9299(15) -0.011(2) 0.5597(14) 0.135(4) Uiso 0.50 1 d PD . .
C52 C 0.8841(14) 0.048(3) 0.4786(13) 0.135(4) Uiso 0.50 1 d PD . .
C52' C 0.9032(15) -0.021(3) 0.5021(15) 0.135(4) Uiso 0.50 1 d PD . .
C53 C 0.9054(15) 0.081(3) 0.7906(10) 0.135(4) Uiso 0.50 1 d PD . .
C53' C 0.8906(14) 0.127(3) 0.7995(16) 0.135(4) Uiso 0.50 1 d PD . .
C54 C 0.9440(15) 0.106(3) 0.8401(15) 0.135(4) Uiso 0.50 1 d PD . .
C54' C 0.9403(15) 0.173(3) 0.8307(16) 0.135(4) Uiso 0.50 1 d PD . .
C55 C 0.9567(19) 0.564(4) 0.1287(15) 0.141(9) Uiso 0.50 1 d PD . .
C55' C 0.965(2) 0.601(3) 0.1182(17) 0.141(9) Uiso 0.50 1 d PD . .
C56 C 0.5078(11) 0.369(2) 0.7349(12) 0.064(7) Uiso 0.316(10) 1 d PD . 1
O2 O 0.5527(7) 0.3083(17) 0.7132(8) 0.048(4) Uiso 0.316(10) 1 d PD . 1
C56' C 0.5172(16) 0.252(5) 0.735(2) 0.064(7) Uiso 0.184(10) 1 d PD . 2
O2' O 0.5630(11) 0.258(3) 0.7044(12) 0.048(4) Uiso 0.184(10) 1 d PD . 2

loop_
_atom_site_aniso_label
_atom_site_aniso_U_11
_atom_site_aniso_U_22
_atom_site_aniso_U_33
_atom_site_aniso_U_23
_atom_site_aniso_U_13
_atom_site_aniso_U_12
Zn1 0.0562(6) 0.0434(5) 0.0290(4) 0.0009(3) 0.0024(4) 0.0011(4)
Zn2 0.0453(6) 0.0677(6) 0.0372(5) 0.0023(4) 0.0036(4) 0.0039(4)
Zn3 0.0859(11) 0.1417(15) 0.1241(14) -0.0193(12) 0.0413(10) -0.0184(10)
Cl1 0.0680(13) 0.0425(10) 0.0411(10) 0.0034(8) 0.0088(9) 0.0045(9)
Cl2 0.0871(19) 0.114(2) 0.0502(13) -0.0023(13) -0.0016(12) 0.0502(17)
Cl3 0.0563(14) 0.0801(16) 0.0767(16) 0.0082(13) 0.0076(12) -0.0181(12)
S1 0.0611(13) 0.0535(11) 0.0323(9) 0.0030(8) 0.0017(9) -0.0022(9)
S2 0.0661(14) 0.0562(12) 0.0278(9) 0.0011(8) 0.0104(9) -0.0013(10)
S3 0.0891(18) 0.0571(13) 0.0423(11) 0.0112(10) -0.0138(11) -0.0146(12)
S4 0.0896(19) 0.0865(17) 0.0309(10) 0.0043(11) 0.0137(11) 0.0004(14)
S5 0.0611(13) 0.0592(12) 0.0387(10) -0.0026(9) 0.0020(9) -0.0038(10)
S6 0.0670(14) 0.0523(11) 0.0309(9) -0.0025(8) 0.0085(9) -0.0043(10)
S7 0.100(2) 0.0817(17) 0.0457(12) 0.0037(12) -0.0175(13) -0.0190(15)
S8 0.116(2) 0.0489(12) 0.0352(11) -0.0032(9) 0.0187(12) -0.0067(13)
S9 0.0541(15) 0.0770(17) 0.102(2) -0.0067(16) 0.0161(14) -0.0089(13)
S10 0.0567(15) 0.0666(15) 0.096(2) -0.0163(14) -0.0130(14) -0.0014(12)
S11 0.072(2) 0.178(4) 0.193(5) -0.050(4) 0.042(3) -0.039(3)
S12 0.071(2) 0.125(3) 0.176(4) -0.033(3) -0.021(2) -0.024(2)
N1 0.050(4) 0.043(3) 0.029(3) -0.002(3) 0.008(3) 0.003(3)
N2 0.051(4) 0.046(3) 0.035(3) 0.002(3) 0.005(3) 0.000(3)
N3 0.049(4) 0.049(4) 0.036(3) 0.001(3) 0.010(3) -0.001(3)
N4 0.056(4) 0.038(3) 0.030(3) -0.003(3) 0.007(3) 0.001(3)
N5 0.043(4) 0.044(3) 0.038(3) 0.003(3) 0.001(3) -0.006(3)
N6 0.052(4) 0.057(4) 0.035(3) 0.008(3) 0.004(3) 0.012(3)
C1 0.046(5) 0.058(5) 0.039(4) 0.003(4) 0.009(3) 0.004(4)
C2 0.048(5) 0.067(5) 0.051(5) 0.001(4) 0.010(4) 0.007(4)
C3 0.044(4) 0.057(5) 0.034(4) 0.004(3) 0.003(3) 0.008(4)
C4 0.049(4) 0.037(4) 0.034(4) 0.003(3) 0.007(3) 0.001(3)
C5 0.047(4) 0.039(4) 0.030(3) 0.003(3) 0.012(3) -0.004(3)
C6 0.056(5) 0.051(4) 0.045(4) 0.003(4) 0.004(4) 0.011(4)
C7 0.051(5) 0.055(5) 0.043(4) 0.000(4) 0.014(4) 0.008(4)
C8 0.053(5) 0.050(4) 0.039(4) -0.003(3) 0.010(4) 0.001(4)
C9 0.054(5) 0.036(4) 0.030(3) -0.001(3) 0.009(3) -0.001(3)
C10 0.050(4) 0.035(3) 0.028(3) 0.002(3) 0.006(3) 0.004(3)
C11 0.045(4) 0.045(4) 0.030(3) -0.005(3) 0.009(3) -0.003(3)
C12 0.057(5) 0.039(4) 0.030(4) -0.001(3) 0.006(3) -0.003(3)
C13 0.085(7) 0.046(4) 0.026(4) 0.004(3) 0.000(4) -0.016(4)
C14 0.069(6) 0.049(4) 0.034(4) -0.003(3) 0.008(4) -0.007(4)
C15 0.075(8) 0.091(8) 0.104(9) 0.029(7) -0.017(7) -0.004(6)
C16 0.086(9) 0.106(10) 0.137(13) 0.023(9) -0.027(9) -0.002(7)
C17 0.095(9) 0.143(11) 0.048(6) 0.014(7) 0.035(6) 0.012(8)
C18 0.126(12) 0.158(14) 0.081(9) 0.021(9) 0.044(9) 0.017(11)
C19 0.062(6) 0.081(6) 0.044(5) -0.008(4) 0.018(4) -0.009(5)
C20 0.049(5) 0.103(8) 0.061(6) -0.018(5) 0.015(4) -0.019(5)
C21 0.064(6) 0.078(6) 0.042(5) -0.009(4) -0.003(4) -0.006(5)
C22 0.044(4) 0.052(4) 0.041(4) -0.008(3) 0.011(3) 0.000(3)
C23 0.054(5) 0.042(4) 0.027(3) -0.004(3) 0.006(3) -0.002(3)
C24 0.049(5) 0.049(4) 0.043(4) 0.003(3) 0.007(4) -0.002(4)
C25 0.054(5) 0.043(4) 0.050(5) 0.001(4) 0.010(4) -0.004(4)
C26 0.056(5) 0.055(5) 0.038(4) -0.004(4) 0.009(4) -0.004(4)
C27 0.054(5) 0.040(4) 0.034(4) -0.001(3) 0.011(3) 0.001(3)
C28 0.044(4) 0.035(3) 0.028(3) -0.003(3) 0.006(3) 0.001(3)
C29 0.055(5) 0.044(4) 0.034(4) -0.009(3) 0.011(3) 0.001(3)
C30 0.067(5) 0.041(4) 0.034(4) 0.001(3) 0.004(4) 0.007(4)
C31 0.072(6) 0.040(4) 0.034(4) 0.004(3) -0.008(4) 0.003(4)
C32 0.080(6) 0.036(4) 0.033(4) 0.002(3) -0.001(4) -0.009(4)
C37 0.064(5) 0.045(4) 0.026(3) -0.002(3) 0.005(3) -0.006(4)
C38 0.078(6) 0.047(4) 0.033(4) 0.001(3) 0.009(4) 0.004(4)
C39 0.053(5) 0.042(4) 0.054(5) 0.008(4) 0.024(4) 0.008(4)
C40 0.051(5) 0.033(4) 0.050(4) 0.006(3) 0.004(4) 0.009(3)
C41 0.047(4) 0.040(4) 0.037(4) 0.005(3) 0.006(3) 0.001(3)
C42 0.063(5) 0.066(5) 0.030(4) -0.001(4) 0.008(4) 0.011(4)
C43 0.076(6) 0.052(5) 0.035(4) -0.006(4) -0.003(4) 0.012(4)
C44 0.063(5) 0.039(4) 0.050(5) -0.004(3) -0.021(4) 0.009(4)
C45 0.052(5) 0.035(4) 0.047(4) -0.003(3) -0.006(4) 0.006(3)
C46 0.054(5) 0.038(4) 0.037(4) -0.001(3) -0.002(3) 0.005(3)
C47 0.045(4) 0.035(4) 0.061(5) 0.005(3) 0.006(4) -0.002(3)
C48 0.054(5) 0.041(4) 0.075(6) -0.005(4) -0.003(4) 0.000(4)
C49 0.050(6) 0.090(8) 0.138(12) -0.024(8) 0.017(7) -0.004(6)
C50 0.059(6) 0.072(7) 0.120(11) -0.023(7) -0.003(7) -0.010(5)

loop_
_atom_type_symbol
_atom_type_description
_atom_type_scat_dispersion_real
_atom_type_scat_dispersion_imag
_atom_type_scat_source
C C 0.0033 0.0016 'International Tables Vol C Tables 4.2.6.8 and 6.1.1.4'
H H 0.0000 0.0000 'International Tables Vol C Tables 4.2.6.8 and 6.1.1.4'
Cl Cl 0.1484 0.1585 'International Tables Vol C Tables 4.2.6.8 and 6.1.1.4'
N N 0.0061 0.0033 'International Tables Vol C Tables 4.2.6.8 and 6.1.1.4'
O O 0.0106 0.0060 'International Tables Vol C Tables 4.2.6.8 and 6.1.1.4'
S S 0.1246 0.1234 'International Tables Vol C Tables 4.2.6.8 and 6.1.1.4'
Zn Zn 0.2839 1.4301 'International Tables Vol C Tables 4.2.6.8 and 6.1.1.4'

loop_
_geom_angle_atom_site_label_1
_geom_angle_atom_site_label_2
_geom_angle_atom_site_label_3
_geom_angle
_geom_angle_site_symmetry_1
_geom_angle_site_symmetry_3
_geom_angle_publ_flag
N3 Zn1 N1 124.2(3) . . ?
N3 Zn1 Cl1 115.26(19) . . ?
N1 Zn1 Cl1 120.44(18) . . ?
N3 Zn1 N2 97.2(2) . . ?
N1 Zn1 N2 81.9(2) . . ?
Cl1 Zn1 N2 95.14(17) . . ?
N3 Zn1 N4 80.6(2) . . ?
N1 Zn1 N4 91.4(2) . . ?
Cl1 Zn1 N4 94.38(15) . . ?
N2 Zn1 N4 170.2(2) . . ?
N5 Zn2 N6 85.3(2) . . ?
N5 Zn2 Cl2 112.94(19) . . ?
N6 Zn2 Cl2 109.8(2) . . ?
N5 Zn2 Cl3 109.56(19) . . ?
N6 Zn2 Cl3 112.7(2) . . ?
Cl2 Zn2 Cl3 120.96(13) . . ?
O1 Zn3 Cl6' 91.9(6) . . ?
O1 Zn3 Cl5 112.4(5) . . ?
Cl6' Zn3 Cl5 126.2(5) . . ?
O1 Zn3 Cl4' 111.1(5) . . ?
Cl6' Zn3 Cl4' 126.4(6) . . ?
Cl5 Zn3 Cl4' 89.6(4) . . ?
O1 Zn3 Cl6 103.6(5) . . ?
Cl6' Zn3 Cl6 12.3(5) . . ?
Cl5 Zn3 Cl6 122.7(4) . . ?
Cl4' Zn3 Cl6 117.3(5) . . ?
O1 Zn3 Cl5' 90.4(5) . . ?
Cl6' Zn3 Cl5' 117.1(6) . . ?
Cl5 Zn3 Cl5' 25.7(3) . . ?
Cl4' Zn3 Cl5' 110.6(5) . . ?
Cl6 Zn3 Cl5' 119.8(4) . . ?
O1 Zn3 Cl4 97.4(5) . . ?
Cl6' Zn3 Cl4 109.6(5) . . ?
Cl5 Zn3 Cl4 113.5(3) . . ?
Cl4' Zn3 Cl4 24.1(3) . . ?
Cl6 Zn3 Cl4 103.9(4) . . ?
Cl5' Zn3 Cl4 132.3(4) . . ?
C12 S1 C13 96.4(4) . . ?
C12 S2 C14 96.9(4) . . ?
C13 S3 C15 103.5(5) . . ?
C14 S4 C17 103.3(4) . . ?
C30 S5 C31 95.9(4) . . ?
C30 S6 C32 96.6(4) . . ?
C31 S7 C33' 117.5(10) . . ?
C31 S7 C33 101.2(11) . . ?
C33' S7 C33 41.2(17) . . ?
C32 S8 C35 101.1(9) . . ?
C32 S8 C35' 102.1(9) . . ?
C35 S8 C35' 9.5(16) . . ?
C48 S9 C49 96.9(6) . . ?
C48 S10 C50 96.3(6) . . ?
C49 S11 C51' 105.5(14) . . ?
C49 S11 C51 104.1(14) . . ?
C51' S11 C51 25.5(14) . . ?
C50 S12 C53 102.7(13) . . ?
C50 S12 C53' 103.6(12) . . ?
C53 S12 C53' 21.1(15) . . ?
C55' O1 C55 21(3) . . ?
C55' O1 Zn3 142(2) . . ?
C55 O1 Zn3 120.5(19) . . ?
C1 N1 C5 115.9(7) . . ?
C1 N1 Zn1 135.5(5) . . ?
C5 N1 Zn1 108.2(5) . . ?
C10 N2 C6 115.2(6) . . ?
C10 N2 Zn1 102.4(5) . . ?
C6 N2 Zn1 141.8(5) . . ?
C19 N3 C23 116.0(7) . . ?
C19 N3 Zn1 133.3(5) . . ?
C23 N3 Zn1 110.6(5) . . ?
C28 N4 C24 115.9(6) . . ?
C28 N4 Zn1 100.1(5) . . ?
C24 N4 Zn1 143.4(5) . . ?
C41 N5 C37 116.2(7) . . ?
C41 N5 Zn2 104.9(5) . . ?
C37 N5 Zn2 138.9(6) . . ?
C46 N6 C42 114.7(7) . . ?
C46 N6 Zn2 104.7(5) . . ?
C42 N6 Zn2 140.6(6) . . ?
N1 C1 C2 121.7(7) . . ?
N1 C1 H1 119.1 . . ?
C2 C1 H1 119.1 . . ?
C3 C2 C1 122.9(8) . . ?
C3 C2 H2 118.5 . . ?
C1 C2 H2 118.5 . . ?
C2 C3 C4 116.8(7) . . ?
C2 C3 H3 121.6 . . ?
C4 C3 H3 121.6 . . ?
C5 C4 C3 116.2(6) . . ?
C5 C4 C11 106.9(7) . . ?
C3 C4 C11 136.9(7) . . ?
N1 C5 C10 123.7(7) . . ?
N1 C5 C4 126.5(7) . . ?
C10 C5 C4 109.8(6) . . ?
N2 C6 C7 121.5(8) . . ?
N2 C6 H6 119.2 . . ?
C7 C6 H6 119.2 . . ?
C6 C7 C8 122.8(8) . . ?
C6 C7 H7 118.6 . . ?
C8 C7 H7 118.6 . . ?
C7 C8 C9 116.6(7) . . ?
C7 C8 H8 121.7 . . ?
C9 C8 H8 121.7 . . ?
C8 C9 C10 116.7(7) . . ?
C8 C9 C11 136.4(7) . . ?
C10 C9 C11 106.9(6) . . ?
N2 C10 C5 123.0(6) . . ?
N2 C10 C9 127.1(7) . . ?
C5 C10 C9 109.9(7) . . ?
C12 C11 C4 126.9(7) . . ?
C12 C11 C9 126.6(7) . . ?
C4 C11 C9 106.4(6) . . ?
C11 C12 S2 122.9(6) . . ?
C11 C12 S1 123.7(6) . . ?
S2 C12 S1 113.5(4) . . ?
C14 C13 S3 125.7(6) . . ?
C14 C13 S1 116.5(6) . . ?
S3 C13 S1 117.3(6) . . ?
C13 C14 S4 124.0(7) . . ?
C13 C14 S2 116.7(6) . . ?
S4 C14 S2 119.2(5) . . ?
C16 C15 S3 108.9(9) . . ?
C16 C15 H15A 109.9 . . ?
S3 C15 H15A 109.9 . . ?
C16 C15 H15B 109.9 . . ?
S3 C15 H15B 109.9 . . ?
H15A C15 H15B 108.3 . . ?
C15 C16 H16A 109.5 . . ?
C15 C16 H16B 109.5 . . ?
H16A C16 H16B 109.5 . . ?
C15 C16 H16C 109.5 . . ?
H16A C16 H16C 109.5 . . ?
H16B C16 H16C 109.5 . . ?
C18 C17 S4 106.9(9) . . ?
C18 C17 H17A 110.3 . . ?
S4 C17 H17A 110.3 . . ?
C18 C17 H17B 110.3 . . ?
S4 C17 H17B 110.4 . . ?
H17A C17 H17B 108.6 . . ?
C17 C18 H18A 109.5 . . ?
C17 C18 H18B 109.5 . . ?
H18A C18 H18B 109.5 . . ?
C17 C18 H18C 109.5 . . ?
H18A C18 H18C 109.5 . . ?
H18B C18 H18C 109.5 . . ?
N3 C19 C20 122.4(8) . . ?
N3 C19 H19 118.8 . . ?
C20 C19 H19 118.8 . . ?
C19 C20 C21 120.4(9) . . ?
C19 C20 H20 119.8 . . ?
C21 C20 H20 119.8 . . ?
C22 C21 C20 118.2(8) . . ?
C22 C21 H21 120.9 . . ?
C20 C21 H21 120.9 . . ?
C21 C22 C23 117.1(7) . . ?
C21 C22 C29 136.2(8) . . ?
C23 C22 C29 106.7(7) . . ?
N3 C23 C22 125.8(7) . . ?
N3 C23 C28 123.6(7) . . ?
C22 C23 C28 110.6(6) . . ?
N4 C24 C25 122.4(8) . . ?
N4 C24 H24 118.8 . . ?
C25 C24 H24 118.8 . . ?
C24 C25 C26 121.0(8) . . ?
C24 C25 H25 119.5 . . ?
C26 C25 H25 119.5 . . ?
C27 C26 C25 117.3(7) . . ?
C27 C26 H26 121.3 . . ?
C25 C26 H26 121.3 . . ?
C26 C27 C28 115.4(7) . . ?
C26 C27 C29 136.5(7) . . ?
C28 C27 C29 108.1(6) . . ?
N4 C28 C27 128.0(7) . . ?
N4 C28 C23 123.9(6) . . ?
C27 C28 C23 108.0(6) . . ?
C30 C29 C27 126.1(7) . . ?
C30 C29 C22 127.3(8) . . ?
C27 C29 C22 106.5(6) . . ?
C29 C30 S6 123.8(7) . . ?
C29 C30 S5 122.1(6) . . ?
S6 C30 S5 114.1(4) . . ?
C32 C31 S7 123.7(6) . . ?
C32 C31 S5 116.5(6) . . ?
S7 C31 S5 119.6(5) . . ?
C31 C32 S8 123.9(6) . . ?
C31 C32 S6 116.7(6) . . ?
S8 C32 S6 118.9(6) . . ?
C34 C33 S7 108(2) . . ?
C34' C33' S7 79.0(17) . . ?
C36 C35 S8 114.1(16) . . ?
C36' C35' S8 108.4(15) . . ?
N5 C37 C38 121.0(8) . . ?
N5 C37 H37 119.5 . . ?
C38 C37 H37 119.5 . . ?
C39 C38 C37 122.1(7) . . ?
C39 C38 H38 118.9 . . ?
C37 C38 H38 118.9 . . ?
C38 C39 C40 118.1(7) . . ?
C38 C39 H39 121.0 . . ?
C40 C39 H39 121.0 . . ?
C41 C40 C39 115.0(7) . . ?
C41 C40 C47 106.4(7) . . ?
C39 C40 C47 138.5(8) . . ?
N5 C41 C40 127.5(7) . . ?
N5 C41 C46 123.4(7) . . ?
C40 C41 C46 109.1(7) . . ?
N6 C42 C43 122.3(8) . . ?
N6 C42 H42 118.8 . . ?
C43 C42 H42 118.8 . . ?
C42 C43 C44 121.2(8) . . ?
C42 C43 H43 119.4 . . ?
C44 C43 H43 119.4 . . ?
C45 C44 C43 118.5(8) . . ?
C45 C44 H44 120.8 . . ?
C43 C44 H44 120.8 . . ?
C44 C45 C46 114.9(8) . . ?
C44 C45 C47 138.1(8) . . ?
C46 C45 C47 106.8(7) . . ?
N6 C46 C45 128.3(7) . . ?
N6 C46 C41 121.7(7) . . ?
C45 C46 C41 110.0(7) . . ?
C48 C47 C45 127.9(8) . . ?
C48 C47 C40 124.3(8) . . ?
C45 C47 C40 107.6(7) . . ?
C47 C48 S9 124.5(7) . . ?
C47 C48 S10 122.2(7) . . ?
S9 C48 S10 113.2(5) . . ?
C50 C49 S11 124.5(10) . . ?
C50 C49 S9 116.6(9) . . ?
S11 C49 S9 118.8(9) . . ?
C49 C50 S12 123.1(10) . . ?
C49 C50 S10 116.5(9) . . ?
S12 C50 S10 119.5(8) . . ?
C52 C51 S11 120(2) . . ?
C52' C51' S11 110(2) . . ?
C54 C53 S12 120(2) . . ?
C54' C53' S12 98(3) . . ?
C56 C56 O2 137(4) 2_656 . ?
C56' C56' O2' 174(7) 2_656 . ?

loop_
_geom_bond_atom_site_label_1
_geom_bond_atom_site_label_2
_geom_bond_distance
_geom_bond_site_symmetry_2
_geom_bond_publ_flag
Zn1 N3 2.046(7) . ?
Zn1 N1 2.072(6) . ?
Zn1 Cl1 2.226(2) . ?
Zn1 N2 2.291(6) . ?
Zn1 N4 2.435(6) . ?
Zn2 N5 2.108(6) . ?
Zn2 N6 2.118(7) . ?
Zn2 Cl2 2.196(3) . ?
Zn2 Cl3 2.196(3) . ?
Zn3 O1 1.991(15) . ?
Zn3 Cl6' 2.158(17) . ?
Zn3 Cl5 2.151(8) . ?
Zn3 Cl4' 2.215(13) . ?
Zn3 Cl6 2.218(11) . ?
Zn3 Cl5' 2.304(14) . ?
Zn3 Cl4 2.336(9) . ?
S1 C12 1.740(8) . ?
S1 C13 1.766(8) . ?
S2 C12 1.740(8) . ?
S2 C14 1.751(9) . ?
S3 C13 1.761(9) . ?
S3 C15 1.810(12) . ?
S4 C14 1.747(8) . ?
S4 C17 1.851(13) . ?
S5 C30 1.742(9) . ?
S5 C31 1.761(8) . ?
S6 C30 1.725(8) . ?
S6 C32 1.750(8) . ?
S7 C31 1.743(8) . ?
S7 C33' 1.801(17) . ?
S7 C33 1.817(19) . ?
S8 C32 1.745(8) . ?
S8 C35 1.846(16) . ?
S8 C35' 1.847(16) . ?
S9 C48 1.724(10) . ?
S9 C49 1.754(13) . ?
S10 C48 1.746(10) . ?
S10 C50 1.758(12) . ?
S11 C49 1.751(13) . ?
S11 C51' 1.814(18) . ?
S11 C51 1.840(18) . ?
S12 C50 1.733(12) . ?
S12 C53 1.838(18) . ?
S12 C53' 1.91(4) . ?
O1 C55' 1.459(18) . ?
O1 C55 1.477(18) . ?
N1 C1 1.331(10) . ?
N1 C5 1.343(8) . ?
N2 C10 1.330(9) . ?
N2 C6 1.365(10) . ?
N3 C19 1.346(11) . ?
N3 C23 1.349(9) . ?
N4 C28 1.307(9) . ?
N4 C24 1.339(10) . ?
N5 C41 1.325(10) . ?
N5 C37 1.339(9) . ?
N6 C46 1.345(10) . ?
N6 C42 1.358(10) . ?
C1 C2 1.386(12) . ?
C1 H1 0.9400 . ?
C2 C3 1.373(11) . ?
C2 H2 0.9400 . ?
C3 C4 1.408(11) . ?
C3 H3 0.9400 . ?
C4 C5 1.407(10) . ?
C4 C11 1.465(10) . ?
C5 C10 1.396(10) . ?
C6 C7 1.370(11) . ?
C6 H6 0.9400 . ?
C7 C8 1.390(12) . ?
C7 H7 0.9400 . ?
C8 C9 1.395(11) . ?
C8 H8 0.9400 . ?
C9 C10 1.403(9) . ?
C9 C11 1.471(11) . ?
C11 C12 1.380(10) . ?
C13 C14 1.335(13) . ?
C15 C16 1.482(16) . ?
C15 H15A 0.9800 . ?
C15 H15B 0.9800 . ?
C16 H16A 0.9700 . ?
C16 H16B 0.9700 . ?
C16 H16C 0.9700 . ?
C17 C18 1.519(14) . ?
C17 H17A 0.9800 . ?
C17 H17B 0.9800 . ?
C18 H18A 0.9700 . ?
C18 H18B 0.9700 . ?
C18 H18C 0.9700 . ?
C19 C20 1.397(13) . ?
C19 H19 0.9400 . ?
C20 C21 1.401(12) . ?
C20 H20 0.9400 . ?
C21 C22 1.383(12) . ?
C21 H21 0.9400 . ?
C22 C23 1.404(11) . ?
C22 C29 1.486(10) . ?
C23 C28 1.436(10) . ?
C24 C25 1.387(11) . ?
C24 H24 0.9400 . ?
C25 C26 1.408(12) . ?
C25 H25 0.9400 . ?
C26 C27 1.398(11) . ?
C26 H26 0.9400 . ?
C27 C28 1.417(9) . ?
C27 C29 1.470(11) . ?
C29 C30 1.383(10) . ?
C31 C32 1.336(12) . ?
C33 C34 1.50(2) . ?
C33' C34' 1.480(19) . ?
C35 C36 1.501(17) . ?
C35' C36' 1.484(17) . ?
C37 C38 1.397(12) . ?
C37 H37 0.9400 . ?
C38 C39 1.366(12) . ?
C38 H38 0.9400 . ?
C39 C40 1.408(11) . ?
C39 H39 0.9400 . ?
C40 C41 1.401(11) . ?
C40 C47 1.471(12) . ?
C41 C46 1.428(10) . ?
C42 C43 1.379(13) . ?
C42 H42 0.9400 . ?
C43 C44 1.395(13) . ?
C43 H43 0.9400 . ?
C44 C45 1.405(11) . ?
C44 H44 0.9400 . ?
C45 C46 1.392(11) . ?
C45 C47 1.456(11) . ?
C47 C48 1.380(12) . ?
C49 C50 1.324(18) . ?
C51 C52 1.512(19) . ?
C51' C52' 1.497(19) . ?
C53 C54 1.513(19) . ?
C53' C54' 1.520(19) . ?
C56 C56 0.85(5) 2_656 ?
C56 O2 1.473(18) . ?
C56' C56' 1.17(6) 2_656 ?
C56' O2' 1.440(19) . ?

loop_
_geom_torsion_atom_site_label_1
_geom_torsion_atom_site_label_2
_geom_torsion_atom_site_label_3
_geom_torsion_atom_site_label_4
_geom_torsion
_geom_torsion_site_symmetry_1
_geom_torsion_site_symmetry_2
_geom_torsion_site_symmetry_3
_geom_torsion_site_symmetry_4
_geom_torsion_publ_flag
Cl6' Zn3 O1 C55' 24(4) . . . . ?
Cl5 Zn3 O1 C55' -107(4) . . . . ?
Cl4' Zn3 O1 C55' 155(4) . . . . ?
Cl6 Zn3 O1 C55' 28(4) . . . . ?
Cl5' Zn3 O1 C55' -93(4) . . . . ?
Cl4 Zn3 O1 C55' 134(4) . . . . ?
Cl6' Zn3 O1 C55 25(3) . . . . ?
Cl5 Zn3 O1 C55 -106(3) . . . . ?
Cl4' Zn3 O1 C55 155(3) . . . . ?
Cl6 Zn3 O1 C55 29(3) . . . . ?
Cl5' Zn3 O1 C55 -92(3) . . . . ?
Cl4 Zn3 O1 C55 135(3) . . . . ?
N3 Zn1 N1 C1 -87.6(8) . . . . ?
Cl1 Zn1 N1 C1 87.9(8) . . . . ?
N2 Zn1 N1 C1 179.1(8) . . . . ?
N4 Zn1 N1 C1 -8.1(8) . . . . ?
N3 Zn1 N1 C5 99.8(5) . . . . ?
Cl1 Zn1 N1 C5 -84.7(5) . . . . ?
N2 Zn1 N1 C5 6.6(5) . . . . ?
N4 Zn1 N1 C5 179.4(5) . . . . ?
N3 Zn1 N2 C10 -131.0(5) . . . . ?
N1 Zn1 N2 C10 -7.3(5) . . . . ?
Cl1 Zn1 N2 C10 112.7(4) . . . . ?
N4 Zn1 N2 C10 -54.7(15) . . . . ?
N3 Zn1 N2 C6 59.1(9) . . . . ?
N1 Zn1 N2 C6 -177.3(9) . . . . ?
Cl1 Zn1 N2 C6 -57.2(9) . . . . ?
N4 Zn1 N2 C6 135.4(13) . . . . ?
N1 Zn1 N3 C19 -91.9(9) . . . . ?
Cl1 Zn1 N3 C19 92.4(8) . . . . ?
N2 Zn1 N3 C19 -6.8(9) . . . . ?
N4 Zn1 N3 C19 -177.2(9) . . . . ?
N1 Zn1 N3 C23 93.7(5) . . . . ?
Cl1 Zn1 N3 C23 -82.0(5) . . . . ?
N2 Zn1 N3 C23 178.8(5) . . . . ?
N4 Zn1 N3 C23 8.4(5) . . . . ?
N3 Zn1 N4 C28 -9.1(4) . . . . ?
N1 Zn1 N4 C28 -133.5(5) . . . . ?
Cl1 Zn1 N4 C28 105.9(4) . . . . ?
N2 Zn1 N4 C28 -86.7(14) . . . . ?
N3 Zn1 N4 C24 -178.4(9) . . . . ?
N1 Zn1 N4 C24 57.2(9) . . . . ?
Cl1 Zn1 N4 C24 -63.5(8) . . . . ?
N2 Zn1 N4 C24 103.9(15) . . . . ?
N6 Zn2 N5 C41 -0.4(5) . . . . ?
Cl2 Zn2 N5 C41 109.1(5) . . . . ?
Cl3 Zn2 N5 C41 -112.9(5) . . . . ?
N6 Zn2 N5 C37 178.8(8) . . . . ?
Cl2 Zn2 N5 C37 -71.7(8) . . . . ?
Cl3 Zn2 N5 C37 66.3(8) . . . . ?
N5 Zn2 N6 C46 0.8(5) . . . . ?
Cl2 Zn2 N6 C46 -111.9(5) . . . . ?
Cl3 Zn2 N6 C46 110.0(5) . . . . ?
N5 Zn2 N6 C42 178.9(9) . . . . ?
Cl2 Zn2 N6 C42 66.2(9) . . . . ?
Cl3 Zn2 N6 C42 -71.8(9) . . . . ?
C5 N1 C1 C2 -0.2(12) . . . . ?
Zn1 N1 C1 C2 -172.3(6) . . . . ?
N1 C1 C2 C3 1.2(14) . . . . ?
C1 C2 C3 C4 -0.9(13) . . . . ?
C2 C3 C4 C5 -0.3(11) . . . . ?
C2 C3 C4 C11 179.9(9) . . . . ?
C1 N1 C5 C10 -179.4(7) . . . . ?
Zn1 N1 C5 C10 -5.2(8) . . . . ?
C1 N1 C5 C4 -1.1(11) . . . . ?
Zn1 N1 C5 C4 173.0(6) . . . . ?
C3 C4 C5 N1 1.4(11) . . . . ?
C11 C4 C5 N1 -178.8(7) . . . . ?
C3 C4 C5 C10 179.9(7) . . . . ?
C11 C4 C5 C10 -0.3(8) . . . . ?
C10 N2 C6 C7 0.9(11) . . . . ?
Zn1 N2 C6 C7 170.0(6) . . . . ?
N2 C6 C7 C8 -0.6(13) . . . . ?
C6 C7 C8 C9 -0.3(12) . . . . ?
C7 C8 C9 C10 0.9(11) . . . . ?
C7 C8 C9 C11 178.4(8) . . . . ?
C6 N2 C10 C5 -179.6(7) . . . . ?
Zn1 N2 C10 C5 7.3(8) . . . . ?
C6 N2 C10 C9 -0.2(11) . . . . ?
Zn1 N2 C10 C9 -173.4(6) . . . . ?
N1 C5 C10 N2 -2.2(11) . . . . ?
C4 C5 C10 N2 179.3(7) . . . . ?
N1 C5 C10 C9 178.4(7) . . . . ?
C4 C5 C10 C9 -0.2(9) . . . . ?
C8 C9 C10 N2 -0.7(11) . . . . ?
C11 C9 C10 N2 -178.9(7) . . . . ?
C8 C9 C10 C5 178.8(7) . . . . ?
C11 C9 C10 C5 0.6(8) . . . . ?
C5 C4 C11 C12 -179.6(7) . . . . ?
C3 C4 C11 C12 0.2(14) . . . . ?
C5 C4 C11 C9 0.6(8) . . . . ?
C3 C4 C11 C9 -179.6(9) . . . . ?
C8 C9 C11 C12 1.8(14) . . . . ?
C10 C9 C11 C12 179.5(7) . . . . ?
C8 C9 C11 C4 -178.4(8) . . . . ?
C10 C9 C11 C4 -0.7(8) . . . . ?
C4 C11 C12 S2 -179.9(6) . . . . ?
C9 C11 C12 S2 -0.1(11) . . . . ?
C4 C11 C12 S1 1.6(11) . . . . ?
C9 C11 C12 S1 -178.6(6) . . . . ?
C14 S2 C12 C11 179.8(7) . . . . ?
C14 S2 C12 S1 -1.5(5) . . . . ?
C13 S1 C12 C11 -179.8(7) . . . . ?
C13 S1 C12 S2 1.6(5) . . . . ?
C15 S3 C13 C14 122.3(9) . . . . ?
C15 S3 C13 S1 -66.5(7) . . . . ?
C12 S1 C13 C14 -1.0(7) . . . . ?
C12 S1 C13 S3 -173.1(5) . . . . ?
S3 C13 C14 S4 -4.7(11) . . . . ?
S1 C13 C14 S4 -176.0(4) . . . . ?
S3 C13 C14 S2 171.4(5) . . . . ?
S1 C13 C14 S2 0.1(9) . . . . ?
C17 S4 C14 C13 -160.3(8) . . . . ?
C17 S4 C14 S2 23.7(7) . . . . ?
C12 S2 C14 C13 0.9(7) . . . . ?
C12 S2 C14 S4 177.2(5) . . . . ?
C13 S3 C15 C16 178.8(10) . . . . ?
C14 S4 C17 C18 175.5(10) . . . . ?
C23 N3 C19 C20 3.6(14) . . . . ?
Zn1 N3 C19 C20 -170.5(8) . . . . ?
N3 C19 C20 C21 -2.2(17) . . . . ?
C19 C20 C21 C22 1.3(16) . . . . ?
C20 C21 C22 C23 -2.0(13) . . . . ?
C20 C21 C22 C29 179.5(9) . . . . ?
C19 N3 C23 C22 -4.5(12) . . . . ?
Zn1 N3 C23 C22 170.9(7) . . . . ?
C19 N3 C23 C28 177.2(8) . . . . ?
Zn1 N3 C23 C28 -7.4(9) . . . . ?
C21 C22 C23 N3 3.8(13) . . . . ?
C29 C22 C23 N3 -177.3(7) . . . . ?
C21 C22 C23 C28 -177.7(7) . . . . ?
C29 C22 C23 C28 1.2(9) . . . . ?
C28 N4 C24 C25 -1.4(11) . . . . ?
Zn1 N4 C24 C25 166.9(6) . . . . ?
N4 C24 C25 C26 0.8(12) . . . . ?
C24 C25 C26 C27 0.3(12) . . . . ?
C25 C26 C27 C28 -0.5(11) . . . . ?
C25 C26 C27 C29 179.3(8) . . . . ?
C24 N4 C28 C27 1.2(11) . . . . ?
Zn1 N4 C28 C27 -171.8(6) . . . . ?
C24 N4 C28 C23 -178.5(7) . . . . ?
Zn1 N4 C28 C23 8.5(8) . . . . ?
C26 C27 C28 N4 -0.3(11) . . . . ?
C29 C27 C28 N4 179.9(7) . . . . ?
C26 C27 C28 C23 179.5(7) . . . . ?
C29 C27 C28 C23 -0.4(8) . . . . ?
N3 C23 C28 N4 -2.2(12) . . . . ?
C22 C23 C28 N4 179.2(7) . . . . ?
N3 C23 C28 C27 178.0(7) . . . . ?
C22 C23 C28 C27 -0.5(9) . . . . ?
C26 C27 C29 C30 4.5(15) . . . . ?
C28 C27 C29 C30 -175.7(7) . . . . ?
C26 C27 C29 C22 -178.8(9) . . . . ?
C28 C27 C29 C22 1.1(8) . . . . ?
C21 C22 C29 C30 -6.1(16) . . . . ?
C23 C22 C29 C30 175.3(8) . . . . ?
C21 C22 C29 C27 177.2(10) . . . . ?
C23 C22 C29 C27 -1.4(8) . . . . ?
C27 C29 C30 S6 -3.1(12) . . . . ?
C22 C29 C30 S6 -179.2(6) . . . . ?
C27 C29 C30 S5 178.1(6) . . . . ?
C22 C29 C30 S5 2.0(12) . . . . ?
C32 S6 C30 C29 177.6(7) . . . . ?
C32 S6 C30 S5 -3.6(5) . . . . ?
C31 S5 C30 C29 -177.4(7) . . . . ?
C31 S5 C30 S6 3.7(5) . . . . ?
C33' S7 C31 C32 133.2(12) . . . . ?
C33 S7 C31 C32 173.6(15) . . . . ?
C33' S7 C31 S5 -51.5(11) . . . . ?
C33 S7 C31 S5 -11.1(15) . . . . ?
C30 S5 C31 C32 -2.4(7) . . . . ?
C30 S5 C31 S7 -178.1(5) . . . . ?
S7 C31 C32 S8 4.4(11) . . . . ?
S5 C31 C32 S8 -171.1(4) . . . . ?
S7 C31 C32 S6 175.7(4) . . . . ?
S5 C31 C32 S6 0.2(9) . . . . ?
C35 S8 C32 C31 -126.2(12) . . . . ?
C35' S8 C32 C31 -135.8(11) . . . . ?
C35 S8 C32 S6 62.7(10) . . . . ?
C35' S8 C32 S6 53.1(10) . . . . ?
C30 S6 C32 C31 2.0(7) . . . . ?
C30 S6 C32 S8 173.8(5) . . . . ?
C31 S7 C33 C34 -180(2) . . . . ?
C33' S7 C33 C34 -61(2) . . . . ?
C31 S7 C33' C34' 78(2) . . . . ?
C33 S7 C33' C34' 3(3) . . . . ?
C32 S8 C35 C36 -154.4(19) . . . . ?
C35' S8 C35 C36 -57(9) . . . . ?
C32 S8 C35' C36' -143.0(18) . . . . ?
C35 S8 C35' C36' 132(11) . . . . ?
C41 N5 C37 C38 2.1(11) . . . . ?
Zn2 N5 C37 C38 -177.0(6) . . . . ?
N5 C37 C38 C39 -2.1(12) . . . . ?
C37 C38 C39 C40 0.3(12) . . . . ?
C38 C39 C40 C41 1.2(10) . . . . ?
C38 C39 C40 C47 -178.2(8) . . . . ?
C37 N5 C41 C40 -0.6(11) . . . . ?
Zn2 N5 C41 C40 178.8(6) . . . . ?
C37 N5 C41 C46 -179.5(7) . . . . ?
Zn2 N5 C41 C46 -0.1(8) . . . . ?
C39 C40 C41 N5 -1.1(11) . . . . ?
C47 C40 C41 N5 178.5(7) . . . . ?
C39 C40 C41 C46 177.9(6) . . . . ?
C47 C40 C41 C46 -2.5(8) . . . . ?
C46 N6 C42 C43 -2.0(12) . . . . ?
Zn2 N6 C42 C43 180.0(6) . . . . ?
N6 C42 C43 C44 1.8(13) . . . . ?
C42 C43 C44 C45 0.9(12) . . . . ?
C43 C44 C45 C46 -2.9(10) . . . . ?
C43 C44 C45 C47 -177.9(8) . . . . ?
C42 N6 C46 C45 -0.5(12) . . . . ?
Zn2 N6 C46 C45 178.2(7) . . . . ?
C42 N6 C46 C41 -179.8(7) . . . . ?
Zn2 N6 C46 C41 -1.1(8) . . . . ?
C44 C45 C46 N6 2.9(12) . . . . ?
C47 C45 C46 N6 179.4(7) . . . . ?
C44 C45 C46 C41 -177.7(6) . . . . ?
C47 C45 C46 C41 -1.2(8) . . . . ?
N5 C41 C46 N6 0.9(12) . . . . ?
C40 C41 C46 N6 -178.2(7) . . . . ?
N5 C41 C46 C45 -178.5(7) . . . . ?
C40 C41 C46 C45 2.4(9) . . . . ?
C44 C45 C47 C48 -9.0(15) . . . . ?
C46 C45 C47 C48 175.8(8) . . . . ?
C44 C45 C47 C40 174.9(9) . . . . ?
C46 C45 C47 C40 -0.3(8) . . . . ?
C41 C40 C47 C48 -174.6(7) . . . . ?
C39 C40 C47 C48 4.9(14) . . . . ?
C41 C40 C47 C45 1.8(8) . . . . ?
C39 C40 C47 C45 -178.8(8) . . . . ?
C45 C47 C48 S9 179.0(6) . . . . ?
C40 C47 C48 S9 -5.4(12) . . . . ?
C45 C47 C48 S10 -3.3(12) . . . . ?
C40 C47 C48 S10 172.2(6) . . . . ?
C49 S9 C48 C47 -178.0(8) . . . . ?
C49 S9 C48 S10 4.1(6) . . . . ?
C50 S10 C48 C47 176.2(8) . . . . ?
C50 S10 C48 S9 -5.9(6) . . . . ?
C51' S11 C49 C50 120.8(16) . . . . ?
C51 S11 C49 C50 147.1(16) . . . . ?
C51' S11 C49 S9 -62.8(14) . . . . ?
C51 S11 C49 S9 -36.5(14) . . . . ?
C48 S9 C49 C50 0.1(11) . . . . ?
C48 S9 C49 S11 -176.6(7) . . . . ?
S11 C49 C50 S12 2.5(18) . . . . ?
S9 C49 C50 S12 -173.9(7) . . . . ?
S11 C49 C50 S10 172.1(7) . . . . ?
S9 C49 C50 S10 -4.3(15) . . . . ?
C53 S12 C50 C49 -143.2(16) . . . . ?
C53' S12 C50 C49 -164.8(16) . . . . ?
C53 S12 C50 S10 47.5(14) . . . . ?
C53' S12 C50 S10 25.9(14) . . . . ?
C48 S10 C50 C49 6.2(11) . . . . ?
C48 S10 C50 S12 176.2(7) . . . . ?
C49 S11 C51 C52 95(3) . . . . ?
C51' S11 C51 C52 -168(7) . . . . ?
C49 S11 C51' C52' 92(3) . . . . ?
C51 S11 C51' C52' 2(4) . . . . ?
C50 S12 C53 C54 -179(3) . . . . ?
C53' S12 C53 C54 -84(5) . . . . ?
C50 S12 C53' C54' 175(2) . . . . ?
C53 S12 C53' C54' 85(5) . . . . ?
